data_7034579
loop_
_publ_author_name
'Klahn, Marcus'
'Hollmann, Dirk'
'Spannenberg, Anke'
'Br\"uckner, Angelika'
'Beweries, Torsten'

_publ_section_title
;
 Titanocene(iii) complexes with 2-phosphinoaryloxide ligands for the
 catalytic dehydrogenation of dimethylamine borane.
;
_journal_issue 27
_journal_name_full 'Dalton transactions (Cambridge, England : 2003)'
_journal_page_first 12103
_journal_page_last 12111
_journal_paper_doi 10.1039/c5dt00275c
_journal_volume 44
_journal_year 2015
_chemical_formula_sum 'C38 H44 O P Ti'
_chemical_formula_weight 595.60
_chemical_name_systematic
; 
 ? 
;
_space_group_IT_number 14
_symmetry_cell_setting monoclinic
_symmetry_space_group_name_Hall '-P 2yn'
_symmetry_space_group_name_H-M 'P 1 21/n 1'
_atom_sites_solution_hydrogens geom
_atom_sites_solution_primary direct
_atom_sites_solution_secondary difmap
_audit_creation_method SHELXL-97
_audit_update_record
;
2015-01-08 deposited with the CCDC.
2015-03-23 downloaded from the CCDC.
;
_cell_angle_alpha 90.00
_cell_angle_beta 107.636(2)
_cell_angle_gamma 90.00
_cell_formula_units_Z 4
_cell_length_a 12.8912(4)
_cell_length_b 16.8203(5)
_cell_length_c 15.6003(5)
_cell_measurement_reflns_used 9929
_cell_measurement_temperature 150(2)
_cell_measurement_theta_max 28.75
_cell_measurement_theta_min 2.17
_cell_volume 3223.69(18)
_computing_cell_refinement 'SAINT (Bruker, 2009)'
_computing_data_collection 'APEX2 (Bruker, 2012)'
_computing_data_reduction SAINT
_computing_structure_refinement 'SHELXL-97 (Sheldrick, 2008)'
_computing_structure_solution 'SHELXS-97 (Sheldrick, 2008)'
_diffrn_ambient_temperature 150(2)
_diffrn_measured_fraction_theta_full 1.000
_diffrn_measured_fraction_theta_max 1.000
_diffrn_measurement_device_type 'Bruker Kappa APEX II Duo'
_diffrn_measurement_method 'omega and phi scans'
_diffrn_radiation_monochromator 'curved graphite'
_diffrn_radiation_source 'fine-focus sealed tube'
_diffrn_radiation_type MoK\a
_diffrn_radiation_wavelength 0.71073
_diffrn_reflns_av_R_equivalents 0.0348
_diffrn_reflns_av_sigmaI/netI 0.0170
_diffrn_reflns_limit_h_max 17
_diffrn_reflns_limit_h_min -17
_diffrn_reflns_limit_k_max 22
_diffrn_reflns_limit_k_min -21
_diffrn_reflns_limit_l_max 20
_diffrn_reflns_limit_l_min -20
_diffrn_reflns_number 78374
_diffrn_reflns_theta_full 28.00
_diffrn_reflns_theta_max 28.00
_diffrn_reflns_theta_min 1.80
_exptl_absorpt_coefficient_mu 0.343
_exptl_absorpt_correction_T_max 0.95
_exptl_absorpt_correction_T_min 0.89
_exptl_absorpt_correction_type multi-scan
_exptl_absorpt_process_details 'SADABS (Bruker, 2008)'
_exptl_crystal_colour green
_exptl_crystal_density_diffrn 1.227
_exptl_crystal_density_method 'not measured'
_exptl_crystal_description prism
_exptl_crystal_F_000 1268
_exptl_crystal_size_max 0.34
_exptl_crystal_size_mid 0.21
_exptl_crystal_size_min 0.14
_refine_diff_density_max 0.358
_refine_diff_density_min -0.285
_refine_diff_density_rms 0.044
_refine_ls_extinction_method none
_refine_ls_goodness_of_fit_ref 1.048
_refine_ls_hydrogen_treatment constr
_refine_ls_matrix_type full
_refine_ls_number_parameters 380
_refine_ls_number_reflns 7780
_refine_ls_number_restraints 1
_refine_ls_restrained_S_all 1.048
_refine_ls_R_factor_all 0.0397
_refine_ls_R_factor_gt 0.0310
_refine_ls_shift/su_max 0.001
_refine_ls_shift/su_mean 0.000
_refine_ls_structure_factor_coef Fsqd
_refine_ls_weighting_details 'calc w=1/[\s^2^(Fo^2^)+(0.0393P)^2^+1.5542P] where P=(Fo^2^+2Fc^2^)/3'
_refine_ls_weighting_scheme calc
_refine_ls_wR_factor_gt 0.0803
_refine_ls_wR_factor_ref 0.0873
_reflns_number_gt 6588
_reflns_number_total 7780
_reflns_threshold_expression >2sigma(I)
_cod_data_source_file c5dt00275c2.cif
_cod_data_source_block ax0266
_cod_depositor_comments 'Adding full bibliography for 7034579--7034582.cif.'
_cod_original_cell_volume 3223.69(17)
_cod_original_sg_symbol_H-M P2(1)/n
_cod_database_code 7034579

loop_
_symmetry_equiv_pos_as_xyz
'x, y, z'
'-x+1/2, y+1/2, -z+1/2'
'-x, -y, -z'
'x-1/2, -y-1/2, z-1/2'

loop_
_atom_site_label
_atom_site_type_symbol
_atom_site_fract_x
_atom_site_fract_y
_atom_site_fract_z
_atom_site_U_iso_or_equiv
_atom_site_adp_type
_atom_site_occupancy
_atom_site_symmetry_multiplicity
_atom_site_calc_flag
_atom_site_refinement_flags
C1 C 0.40909(10) 0.30698(8) 0.12269(9) 0.0202(3) Uani 1 1 d .
C2 C 0.37604(10) 0.37835(7) 0.07405(9) 0.0192(2) Uani 1 1 d .
C3 C 0.41990(11) 0.45017(8) 0.11374(9) 0.0233(3) Uani 1 1 d .
H3 H 0.3968 0.4984 0.0820 0.028 Uiso 1 1 calc R
C4 C 0.49640(12) 0.45281(9) 0.19841(10) 0.0271(3) Uani 1 1 d .
H4 H 0.5246 0.5023 0.2246 0.032 Uiso 1 1 calc R
C5 C 0.53105(12) 0.38243(9) 0.24423(10) 0.0282(3) Uani 1 1 d .
H5 H 0.5845 0.3837 0.3016 0.034 Uiso 1 1 calc R
C6 C 0.48841(11) 0.31023(8) 0.20710(9) 0.0251(3) Uani 1 1 d .
H6 H 0.5132 0.2624 0.2392 0.030 Uiso 1 1 calc R
C7 C 0.23441(11) 0.47397(8) -0.06243(9) 0.0214(3) Uani 1 1 d .
C8 C 0.13993(12) 0.49869(9) -0.04416(10) 0.0274(3) Uani 1 1 d .
H8 H 0.1006 0.4619 -0.0197 0.033 Uiso 1 1 calc R
C9 C 0.10259(13) 0.57610(10) -0.06111(11) 0.0350(3) Uani 1 1 d D
H9 H 0.0387 0.5921 -0.0475 0.042 Uiso 1 1 calc R
C10 C 0.15802(13) 0.62995(9) -0.09777(11) 0.0364(4) Uani 1 1 d D
H10 H 0.1324 0.6830 -0.1095 0.044 Uiso 1 1 calc R
C11 C 0.25121(13) 0.60632(9) -0.11744(11) 0.0347(3) Uani 1 1 d D
H11 H 0.2891 0.6431 -0.1432 0.042 Uiso 1 1 calc R
C12 C 0.28938(12) 0.52889(9) -0.09965(10) 0.0279(3) Uani 1 1 d .
H12 H 0.3536 0.5133 -0.1130 0.033 Uiso 1 1 calc R
C13 C 0.36408(11) 0.35359(8) -0.10856(9) 0.0229(3) Uani 1 1 d .
C14 C 0.47722(12) 0.35229(8) -0.07682(11) 0.0273(3) Uani 1 1 d .
H14 H 0.5134 0.3629 -0.0152 0.033 Uiso 1 1 calc R
C15 C 0.53787(14) 0.33556(9) -0.13501(12) 0.0369(4) Uani 1 1 d .
H15 H 0.6151 0.3339 -0.1125 0.044 Uiso 1 1 calc R
C16 C 0.48651(16) 0.32131(10) -0.22511(12) 0.0417(4) Uani 1 1 d .
H16 H 0.5282 0.3105 -0.2646 0.050 Uiso 1 1 calc R
C17 C 0.37424(16) 0.32281(10) -0.25741(11) 0.0404(4) Uani 1 1 d .
H17 H 0.3386 0.3137 -0.3195 0.048 Uiso 1 1 calc R
C18 C 0.31330(14) 0.33758(9) -0.19961(10) 0.0316(3) Uani 1 1 d .
H18 H 0.2361 0.3368 -0.2221 0.038 Uiso 1 1 calc R
C19 C 0.13898(11) 0.15232(8) 0.11027(9) 0.0227(3) Uani 1 1 d .
C20 C 0.16963(11) 0.07660(8) 0.15052(9) 0.0223(3) Uani 1 1 d .
C21 C 0.25430(11) 0.08802(8) 0.23220(9) 0.0236(3) Uani 1 1 d .
C22 C 0.27425(12) 0.17107(8) 0.24404(9) 0.0251(3) Uani 1 1 d .
C23 C 0.20148(11) 0.21072(8) 0.17020(9) 0.0236(3) Uani 1 1 d .
C24 C 0.04720(12) 0.16939(10) 0.02641(11) 0.0345(3) Uani 1 1 d .
H24A H 0.0380 0.1244 -0.0151 0.052 Uiso 1 1 calc R
H24B H 0.0639 0.2174 -0.0024 0.052 Uiso 1 1 calc R
H24C H -0.0202 0.1775 0.0420 0.052 Uiso 1 1 calc R
C25 C 0.10848(12) 0.00105(9) 0.11821(10) 0.0295(3) Uani 1 1 d .
H25A H 0.0333 0.0067 0.1196 0.044 Uiso 1 1 calc R
H25B H 0.1437 -0.0430 0.1574 0.044 Uiso 1 1 calc R
H25C H 0.1084 -0.0099 0.0565 0.044 Uiso 1 1 calc R
C26 C 0.30380(14) 0.02734(10) 0.30355(10) 0.0337(3) Uani 1 1 d .
H26A H 0.2722 -0.0250 0.2837 0.051 Uiso 1 1 calc R
H26B H 0.2888 0.0421 0.3594 0.051 Uiso 1 1 calc R
H26C H 0.3827 0.0254 0.3141 0.051 Uiso 1 1 calc R
C27 C 0.34855(14) 0.20803(11) 0.32806(10) 0.0375(4) Uani 1 1 d .
H27A H 0.3588 0.2645 0.3172 0.056 Uiso 1 1 calc R
H27B H 0.4192 0.1809 0.3447 0.056 Uiso 1 1 calc R
H27C H 0.3162 0.2028 0.3771 0.056 Uiso 1 1 calc R
C28 C 0.18314(13) 0.29862(9) 0.15946(11) 0.0319(3) Uani 1 1 d .
H28A H 0.1192 0.3132 0.1776 0.048 Uiso 1 1 calc R
H28B H 0.1710 0.3133 0.0964 0.048 Uiso 1 1 calc R
H28C H 0.2472 0.3268 0.1974 0.048 Uiso 1 1 calc R
C29 C 0.46852(11) 0.04600(8) 0.12706(9) 0.0220(3) Uani 1 1 d .
C30 C 0.47270(10) 0.10229(8) 0.06032(9) 0.0207(3) Uani 1 1 d .
C31 C 0.37870(11) 0.09223(8) -0.01456(9) 0.0202(2) Uani 1 1 d .
C32 C 0.31742(11) 0.02822(8) 0.00443(9) 0.0208(3) Uani 1 1 d .
C33 C 0.37431(11) -0.00178(8) 0.09131(9) 0.0218(3) Uani 1 1 d .
C34 C 0.55585(12) 0.03419(10) 0.21518(10) 0.0319(3) Uani 1 1 d .
H34A H 0.5382 -0.0123 0.2460 0.048 Uiso 1 1 calc R
H34B H 0.5603 0.0814 0.2529 0.048 Uiso 1 1 calc R
H34C H 0.6259 0.0257 0.2041 0.048 Uiso 1 1 calc R
C35 C 0.56280(11) 0.16066(9) 0.06774(10) 0.0265(3) Uani 1 1 d .
H35A H 0.6224 0.1344 0.0520 0.040 Uiso 1 1 calc R
H35B H 0.5895 0.1806 0.1296 0.040 Uiso 1 1 calc R
H35C H 0.5355 0.2051 0.0265 0.040 Uiso 1 1 calc R
C36 C 0.34841(12) 0.14000(9) -0.09990(9) 0.0269(3) Uani 1 1 d .
H36A H 0.3282 0.1040 -0.1517 0.040 Uiso 1 1 calc R
H36B H 0.4106 0.1725 -0.1020 0.040 Uiso 1 1 calc R
H36C H 0.2867 0.1746 -0.1016 0.040 Uiso 1 1 calc R
C37 C 0.21877(12) -0.00743(9) -0.06269(10) 0.0279(3) Uani 1 1 d .
H37A H 0.1574 0.0296 -0.0733 0.042 Uiso 1 1 calc R
H37B H 0.2001 -0.0576 -0.0390 0.042 Uiso 1 1 calc R
H37C H 0.2345 -0.0174 -0.1194 0.042 Uiso 1 1 calc R
C38 C 0.35386(13) -0.07954(8) 0.13094(11) 0.0306(3) Uani 1 1 d .
H38A H 0.4046 -0.1197 0.1219 0.046 Uiso 1 1 calc R
H38B H 0.2789 -0.0967 0.1013 0.046 Uiso 1 1 calc R
H38C H 0.3648 -0.0728 0.1955 0.046 Uiso 1 1 calc R
O1 O 0.36727(8) 0.23767(5) 0.08843(7) 0.0231(2) Uani 1 1 d .
P1 P 0.27573(3) 0.36969(2) -0.03717(2) 0.02029(8) Uani 1 1 d .
Ti1 Ti 0.319470(18) 0.133508(13) 0.109886(15) 0.01638(6) Uani 1 1 d .

loop_
_atom_site_aniso_label
_atom_site_aniso_U_11
_atom_site_aniso_U_22
_atom_site_aniso_U_33
_atom_site_aniso_U_23
_atom_site_aniso_U_13
_atom_site_aniso_U_12
C1 0.0215(6) 0.0188(6) 0.0235(6) -0.0026(5) 0.0115(5) -0.0030(5)
C2 0.0204(6) 0.0185(6) 0.0202(6) -0.0019(5) 0.0084(5) -0.0032(5)
C3 0.0282(7) 0.0189(6) 0.0251(7) -0.0015(5) 0.0114(5) -0.0036(5)
C4 0.0301(7) 0.0249(7) 0.0268(7) -0.0077(6) 0.0093(6) -0.0079(6)
C5 0.0270(7) 0.0335(8) 0.0225(7) -0.0046(6) 0.0050(6) -0.0038(6)
C6 0.0262(7) 0.0246(7) 0.0246(7) 0.0021(5) 0.0079(5) 0.0009(5)
C7 0.0219(6) 0.0224(6) 0.0183(6) -0.0004(5) 0.0040(5) 0.0000(5)
C8 0.0280(7) 0.0316(7) 0.0251(7) 0.0027(6) 0.0118(6) 0.0019(6)
C9 0.0343(8) 0.0376(8) 0.0359(8) 0.0031(7) 0.0150(7) 0.0125(7)
C10 0.0445(9) 0.0264(8) 0.0374(9) 0.0044(6) 0.0110(7) 0.0105(7)
C11 0.0399(8) 0.0252(7) 0.0405(9) 0.0060(6) 0.0145(7) -0.0020(6)
C12 0.0263(7) 0.0259(7) 0.0338(8) 0.0020(6) 0.0125(6) -0.0006(5)
C13 0.0305(7) 0.0165(6) 0.0236(7) 0.0007(5) 0.0113(6) 0.0013(5)
C14 0.0309(7) 0.0223(7) 0.0321(8) -0.0014(6) 0.0146(6) -0.0027(5)
C15 0.0401(9) 0.0278(8) 0.0527(10) 0.0004(7) 0.0291(8) 0.0007(6)
C16 0.0663(12) 0.0283(8) 0.0452(10) 0.0016(7) 0.0390(9) 0.0089(8)
C17 0.0672(12) 0.0323(8) 0.0257(8) 0.0009(6) 0.0200(8) 0.0140(8)
C18 0.0406(8) 0.0286(7) 0.0246(7) -0.0007(6) 0.0084(6) 0.0089(6)
C19 0.0207(6) 0.0246(6) 0.0246(7) 0.0003(5) 0.0095(5) 0.0000(5)
C20 0.0235(6) 0.0226(6) 0.0229(6) -0.0013(5) 0.0102(5) -0.0040(5)
C21 0.0284(7) 0.0248(7) 0.0196(6) 0.0007(5) 0.0101(5) -0.0037(5)
C22 0.0321(7) 0.0261(7) 0.0203(6) -0.0047(5) 0.0126(6) -0.0056(6)
C23 0.0280(7) 0.0213(6) 0.0264(7) -0.0022(5) 0.0156(6) -0.0008(5)
C24 0.0260(7) 0.0406(9) 0.0346(8) 0.0043(7) 0.0059(6) 0.0046(6)
C25 0.0308(7) 0.0271(7) 0.0316(8) -0.0025(6) 0.0112(6) -0.0099(6)
C26 0.0431(9) 0.0340(8) 0.0235(7) 0.0082(6) 0.0094(6) -0.0015(7)
C27 0.0476(9) 0.0435(9) 0.0228(7) -0.0099(7) 0.0126(7) -0.0173(8)
C28 0.0376(8) 0.0222(7) 0.0452(9) -0.0016(6) 0.0264(7) 0.0028(6)
C29 0.0221(6) 0.0215(6) 0.0213(6) 0.0016(5) 0.0050(5) 0.0051(5)
C30 0.0208(6) 0.0204(6) 0.0211(6) -0.0004(5) 0.0067(5) 0.0024(5)
C31 0.0232(6) 0.0186(6) 0.0194(6) -0.0003(5) 0.0073(5) 0.0030(5)
C32 0.0239(6) 0.0177(6) 0.0201(6) -0.0020(5) 0.0058(5) 0.0016(5)
C33 0.0264(6) 0.0175(6) 0.0219(6) 0.0004(5) 0.0077(5) 0.0026(5)
C34 0.0278(7) 0.0365(8) 0.0268(7) 0.0055(6) 0.0016(6) 0.0051(6)
C35 0.0213(6) 0.0295(7) 0.0295(7) 0.0000(6) 0.0088(5) -0.0009(5)
C36 0.0339(7) 0.0256(7) 0.0203(7) 0.0023(5) 0.0067(6) 0.0010(6)
C37 0.0294(7) 0.0272(7) 0.0248(7) -0.0056(6) 0.0047(6) -0.0038(6)
C38 0.0397(8) 0.0194(7) 0.0335(8) 0.0044(6) 0.0122(7) 0.0018(6)
O1 0.0264(5) 0.0154(4) 0.0287(5) -0.0012(4) 0.0102(4) -0.0028(4)
P1 0.02162(16) 0.01885(16) 0.02078(16) -0.00117(12) 0.00698(13) -0.00311(12)
Ti1 0.01844(11) 0.01424(11) 0.01622(11) -0.00020(8) 0.00492(8) -0.00076(8)

loop_
_atom_type_symbol
_atom_type_description
_atom_type_scat_dispersion_real
_atom_type_scat_dispersion_imag
_atom_type_scat_source
C C 0.0033 0.0016 'International Tables Vol C Tables 4.2.6.8 and 6.1.1.4'
H H 0.0000 0.0000 'International Tables Vol C Tables 4.2.6.8 and 6.1.1.4'
O O 0.0106 0.0060 'International Tables Vol C Tables 4.2.6.8 and 6.1.1.4'
P P 0.1023 0.0942 'International Tables Vol C Tables 4.2.6.8 and 6.1.1.4'
Ti Ti 0.2776 0.4457 'International Tables Vol C Tables 4.2.6.8 and 6.1.1.4'

loop_
_geom_angle_atom_site_label_1
_geom_angle_atom_site_label_2
_geom_angle_atom_site_label_3
_geom_angle
O1 C1 C6 120.28(12)
O1 C1 C2 120.65(12)
C6 C1 C2 119.06(12)
C3 C2 C1 118.71(12)
C3 C2 P1 124.36(10)
C1 C2 P1 116.92(9)
C4 C3 C2 121.64(13)
C4 C3 H3 119.2
C2 C3 H3 119.2
C5 C4 C3 119.23(13)
C5 C4 H4 120.4
C3 C4 H4 120.4
C4 C5 C6 120.55(13)
C4 C5 H5 119.7
C6 C5 H5 119.7
C5 C6 C1 120.73(13)
C5 C6 H6 119.6
C1 C6 H6 119.6
C12 C7 C8 118.23(13)
C12 C7 P1 124.75(10)
C8 C7 P1 117.00(10)
C9 C8 C7 121.02(13)
C9 C8 H8 119.5
C7 C8 H8 119.5
C10 C9 C8 120.14(14)
C10 C9 H9 119.9
C8 C9 H9 119.9
C9 C10 C11 119.74(14)
C9 C10 H10 120.1
C11 C10 H10 120.1
C10 C11 C12 120.19(14)
C10 C11 H11 119.9
C12 C11 H11 119.9
C11 C12 C7 120.68(13)
C11 C12 H12 119.7
C7 C12 H12 119.7
C14 C13 C18 118.44(13)
C14 C13 P1 124.18(11)
C18 C13 P1 117.29(11)
C13 C14 C15 120.37(15)
C13 C14 H14 119.8
C15 C14 H14 119.8
C16 C15 C14 120.47(16)
C16 C15 H15 119.8
C14 C15 H15 119.8
C17 C16 C15 119.63(15)
C17 C16 H16 120.2
C15 C16 H16 120.2
C16 C17 C18 120.25(16)
C16 C17 H17 119.9
C18 C17 H17 119.9
C17 C18 C13 120.81(15)
C17 C18 H18 119.6
C13 C18 H18 119.6
C20 C19 C23 107.54(12)
C20 C19 C24 126.58(13)
C23 C19 C24 125.39(13)
C20 C19 Ti1 74.79(7)
C23 C19 Ti1 74.40(8)
C24 C19 Ti1 122.87(10)
C21 C20 C19 108.11(12)
C21 C20 C25 126.88(13)
C19 C20 C25 124.26(13)
C21 C20 Ti1 73.86(7)
C19 C20 Ti1 70.44(7)
C25 C20 Ti1 129.09(9)
C20 C21 C22 108.03(12)
C20 C21 C26 127.77(13)
C22 C21 C26 123.46(13)
C20 C21 Ti1 72.06(7)
C22 C21 Ti1 72.59(7)
C26 C21 Ti1 128.71(10)
C23 C22 C21 107.96(12)
C23 C22 C27 127.28(14)
C21 C22 C27 124.17(14)
C23 C22 Ti1 72.10(8)
C21 C22 Ti1 73.30(8)
C27 C22 Ti1 127.23(10)
C22 C23 C19 108.25(12)
C22 C23 C28 126.86(13)
C19 C23 C28 124.61(13)
C22 C23 Ti1 73.80(8)
C19 C23 Ti1 70.68(7)
C28 C23 Ti1 126.00(9)
C19 C24 H24A 109.5
C19 C24 H24B 109.5
H24A C24 H24B 109.5
C19 C24 H24C 109.5
H24A C24 H24C 109.5
H24B C24 H24C 109.5
C20 C25 H25A 109.5
C20 C25 H25B 109.5
H25A C25 H25B 109.5
C20 C25 H25C 109.5
H25A C25 H25C 109.5
H25B C25 H25C 109.5
C21 C26 H26A 109.5
C21 C26 H26B 109.5
H26A C26 H26B 109.5
C21 C26 H26C 109.5
H26A C26 H26C 109.5
H26B C26 H26C 109.5
C22 C27 H27A 109.5
C22 C27 H27B 109.5
H27A C27 H27B 109.5
C22 C27 H27C 109.5
H27A C27 H27C 109.5
H27B C27 H27C 109.5
C23 C28 H28A 109.5
C23 C28 H28B 109.5
H28A C28 H28B 109.5
C23 C28 H28C 109.5
H28A C28 H28C 109.5
H28B C28 H28C 109.5
C30 C29 C33 107.87(11)
C30 C29 C34 125.06(13)
C33 C29 C34 126.73(13)
C30 C29 Ti1 73.30(7)
C33 C29 Ti1 74.92(7)
C34 C29 Ti1 122.84(10)
C31 C30 C29 108.19(12)
C31 C30 C35 126.29(12)
C29 C30 C35 125.50(12)
C31 C30 Ti1 73.03(7)
C29 C30 Ti1 71.96(7)
C35 C30 Ti1 121.93(9)
C30 C31 C32 108.06(11)
C30 C31 C36 126.53(12)
C32 C31 C36 125.41(12)
C30 C31 Ti1 72.53(7)
C32 C31 Ti1 73.52(7)
C36 C31 Ti1 120.17(9)
C31 C32 C33 108.00(11)
C31 C32 C37 124.30(12)
C33 C32 C37 127.14(12)
C31 C32 Ti1 72.15(7)
C33 C32 Ti1 73.43(7)
C37 C32 Ti1 126.81(9)
C29 C33 C32 107.78(11)
C29 C33 C38 124.46(12)
C32 C33 C38 126.57(13)
C29 C33 Ti1 70.62(7)
C32 C33 Ti1 72.34(7)
C38 C33 Ti1 132.30(10)
C29 C34 H34A 109.5
C29 C34 H34B 109.5
H34A C34 H34B 109.5
C29 C34 H34C 109.5
H34A C34 H34C 109.5
H34B C34 H34C 109.5
C30 C35 H35A 109.5
C30 C35 H35B 109.5
H35A C35 H35B 109.5
C30 C35 H35C 109.5
H35A C35 H35C 109.5
H35B C35 H35C 109.5
C31 C36 H36A 109.5
C31 C36 H36B 109.5
H36A C36 H36B 109.5
C31 C36 H36C 109.5
H36A C36 H36C 109.5
H36B C36 H36C 109.5
C32 C37 H37A 109.5
C32 C37 H37B 109.5
H37A C37 H37B 109.5
C32 C37 H37C 109.5
H37A C37 H37C 109.5
H37B C37 H37C 109.5
C33 C38 H38A 109.5
C33 C38 H38B 109.5
H38A C38 H38B 109.5
C33 C38 H38C 109.5
H38A C38 H38C 109.5
H38B C38 H38C 109.5
C1 O1 Ti1 147.59(9)
C2 P1 C13 101.34(6)
C2 P1 C7 101.71(6)
C13 P1 C7 101.71(6)
O1 Ti1 C19 104.35(4)
O1 Ti1 C29 107.12(4)
C19 Ti1 C29 148.51(5)
O1 Ti1 C30 78.67(4)
C19 Ti1 C30 161.32(5)
C29 Ti1 C30 34.73(4)
O1 Ti1 C31 85.71(4)
C19 Ti1 C31 126.90(5)
C29 Ti1 C31 57.64(4)
C30 Ti1 C31 34.44(4)
O1 Ti1 C23 81.34(4)
C19 Ti1 C23 34.92(5)
C29 Ti1 C23 151.72(5)
C30 Ti1 C23 158.64(5)
C31 Ti1 C23 150.58(5)
O1 Ti1 C20 137.27(4)
C19 Ti1 C20 34.77(5)
C29 Ti1 C20 114.28(5)
C30 Ti1 C20 143.77(5)
C31 Ti1 C20 125.23(5)
C23 Ti1 C20 57.11(5)
O1 Ti1 C32 119.27(4)
C19 Ti1 C32 107.12(5)
C29 Ti1 C32 57.46(4)
C30 Ti1 C32 57.10(4)
C31 Ti1 C32 34.34(4)
C23 Ti1 C32 142.00(5)
C20 Ti1 C32 92.51(5)
O1 Ti1 C22 94.97(4)
C19 Ti1 C22 57.63(5)
C29 Ti1 C22 117.63(5)
C30 Ti1 C22 140.99(5)
C31 Ti1 C22 175.11(5)
C23 Ti1 C22 34.10(5)
C20 Ti1 C22 56.86(5)
C32 Ti1 C22 145.66(5)
O1 Ti1 C33 135.61(4)
C19 Ti1 C33 116.82(5)
C29 Ti1 C33 34.46(5)
C30 Ti1 C33 57.01(5)
C31 Ti1 C33 56.98(4)
C23 Ti1 C33 142.85(5)
C20 Ti1 C33 86.82(5)
C32 Ti1 C33 34.23(4)
C22 Ti1 C33 120.22(5)
O1 Ti1 C21 129.04(4)
C19 Ti1 C21 57.47(5)
C29 Ti1 C21 100.20(5)
C30 Ti1 C21 134.58(5)
C31 Ti1 C21 144.74(5)
C23 Ti1 C21 56.72(5)
C20 Ti1 C21 34.08(5)
C32 Ti1 C21 111.68(5)
C22 Ti1 C21 34.11(5)
C33 Ti1 C21 88.91(5)

loop_
_geom_bond_atom_site_label_1
_geom_bond_atom_site_label_2
_geom_bond_distance
C1 O1 1.3269(15)
C1 C6 1.4024(19)
C1 C2 1.4151(18)
C2 C3 1.3966(18)
C2 P1 1.8287(14)
C3 C4 1.389(2)
C3 H3 0.9500
C4 C5 1.385(2)
C4 H4 0.9500
C5 C6 1.385(2)
C5 H5 0.9500
C6 H6 0.9500
C7 C12 1.3936(19)
C7 C8 1.3956(19)
C7 P1 1.8407(14)
C8 C9 1.385(2)
C8 H8 0.9500
C9 C10 1.3806(19)
C9 H9 0.9500
C10 C11 1.3851(18)
C10 H10 0.9500
C11 C12 1.390(2)
C11 H11 0.9500
C12 H12 0.9500
C13 C14 1.391(2)
C13 C18 1.398(2)
C13 P1 1.8384(14)
C14 C15 1.395(2)
C14 H14 0.9500
C15 C16 1.381(3)
C15 H15 0.9500
C16 C17 1.381(3)
C16 H16 0.9500
C17 C18 1.386(2)
C17 H17 0.9500
C18 H18 0.9500
C19 C20 1.4221(19)
C19 C23 1.4254(19)
C19 C24 1.502(2)
C19 Ti1 2.3499(13)
C20 C21 1.4174(19)
C20 C25 1.4998(19)
C20 Ti1 2.4065(13)
C21 C22 1.422(2)
C21 C26 1.503(2)
C21 Ti1 2.4297(13)
C22 C23 1.413(2)
C22 C27 1.504(2)
C22 Ti1 2.4204(13)
C23 C28 1.4986(19)
C23 Ti1 2.3985(13)
C24 H24A 0.9800
C24 H24B 0.9800
C24 H24C 0.9800
C25 H25A 0.9800
C25 H25B 0.9800
C25 H25C 0.9800
C26 H26A 0.9800
C26 H26B 0.9800
C26 H26C 0.9800
C27 H27A 0.9800
C27 H27B 0.9800
C27 H27C 0.9800
C28 H28A 0.9800
C28 H28B 0.9800
C28 H28C 0.9800
C29 C30 1.4203(18)
C29 C33 1.4219(19)
C29 C34 1.5029(19)
C29 Ti1 2.3703(13)
C30 C31 1.4155(18)
C30 C35 1.4982(19)
C30 Ti1 2.3877(13)
C31 C32 1.4188(18)
C31 C36 1.5018(18)
C31 Ti1 2.3942(13)
C32 C33 1.4238(18)
C32 C37 1.5055(18)
C32 Ti1 2.4119(13)
C33 C38 1.5036(19)
C33 Ti1 2.4262(13)
C34 H34A 0.9800
C34 H34B 0.9800
C34 H34C 0.9800
C35 H35A 0.9800
C35 H35B 0.9800
C35 H35C 0.9800
C36 H36A 0.9800
C36 H36B 0.9800
C36 H36C 0.9800
C37 H37A 0.9800
C37 H37B 0.9800
C37 H37C 0.9800
C38 H38A 0.9800
C38 H38B 0.9800
C38 H38C 0.9800
O1 Ti1 1.9200(9)

loop_
_geom_torsion_atom_site_label_1
_geom_torsion_atom_site_label_2
_geom_torsion_atom_site_label_3
_geom_torsion_atom_site_label_4
_geom_torsion
O1 C1 C2 C3 178.22(11)
C6 C1 C2 C3 -3.01(18)
O1 C1 C2 P1 -0.77(16)
C6 C1 C2 P1 178.00(10)
C1 C2 C3 C4 1.42(19)
P1 C2 C3 C4 -179.67(10)
C2 C3 C4 C5 0.8(2)
C3 C4 C5 C6 -1.4(2)
C4 C5 C6 C1 -0.3(2)
O1 C1 C6 C5 -178.74(12)
C2 C1 C6 C5 2.5(2)
C12 C7 C8 C9 -1.1(2)
P1 C7 C8 C9 -179.94(12)
C7 C8 C9 C10 0.9(2)
C8 C9 C10 C11 -0.1(3)
C9 C10 C11 C12 -0.6(3)
C10 C11 C12 C7 0.4(2)
C8 C7 C12 C11 0.4(2)
P1 C7 C12 C11 179.20(12)
C18 C13 C14 C15 0.2(2)
P1 C13 C14 C15 176.65(11)
C13 C14 C15 C16 1.0(2)
C14 C15 C16 C17 -0.7(2)
C15 C16 C17 C18 -0.8(3)
C16 C17 C18 C13 2.0(2)
C14 C13 C18 C17 -1.7(2)
P1 C13 C18 C17 -178.40(12)
C23 C19 C20 C21 -3.03(15)
C24 C19 C20 C21 -175.34(13)
Ti1 C19 C20 C21 64.74(9)
C23 C19 C20 C25 167.63(12)
C24 C19 C20 C25 -4.7(2)
Ti1 C19 C20 C25 -124.59(13)
C23 C19 C20 Ti1 -67.78(9)
C24 C19 C20 Ti1 119.91(14)
C19 C20 C21 C22 1.61(15)
C25 C20 C21 C22 -168.74(13)
Ti1 C20 C21 C22 64.14(9)
C19 C20 C21 C26 171.97(14)
C25 C20 C21 C26 1.6(2)
Ti1 C20 C21 C26 -125.51(15)
C19 C20 C21 Ti1 -62.53(9)
C25 C20 C21 Ti1 127.12(14)
C20 C21 C22 C23 0.45(15)
C26 C21 C22 C23 -170.42(13)
Ti1 C21 C22 C23 64.24(9)
C20 C21 C22 C27 172.16(13)
C26 C21 C22 C27 1.3(2)
Ti1 C21 C22 C27 -124.04(14)
C20 C21 C22 Ti1 -63.80(9)
C26 C21 C22 Ti1 125.34(14)
C21 C22 C23 C19 -2.33(15)
C27 C22 C23 C19 -173.71(13)
Ti1 C22 C23 C19 62.70(9)
C21 C22 C23 C28 171.80(13)
C27 C22 C23 C28 0.4(2)
Ti1 C22 C23 C28 -123.17(14)
C21 C22 C23 Ti1 -65.03(9)
C27 C22 C23 Ti1 123.58(14)
C20 C19 C23 C22 3.32(15)
C24 C19 C23 C22 175.74(13)
Ti1 C19 C23 C22 -64.73(9)
C20 C19 C23 C28 -170.97(12)
C24 C19 C23 C28 1.4(2)
Ti1 C19 C23 C28 120.98(13)
C20 C19 C23 Ti1 68.04(9)
C24 C19 C23 Ti1 -119.53(14)
C33 C29 C30 C31 3.01(15)
C34 C29 C30 C31 176.71(13)
Ti1 C29 C30 C31 -64.53(9)
C33 C29 C30 C35 -175.66(12)
C34 C29 C30 C35 -2.0(2)
Ti1 C29 C30 C35 116.80(13)
C33 C29 C30 Ti1 67.53(9)
C34 C29 C30 Ti1 -118.77(14)
C29 C30 C31 C32 -1.62(15)
C35 C30 C31 C32 177.04(12)
Ti1 C30 C31 C32 -65.45(9)
C29 C30 C31 C36 178.83(13)
C35 C30 C31 C36 -2.5(2)
Ti1 C30 C31 C36 115.00(13)
C29 C30 C31 Ti1 63.83(9)
C35 C30 C31 Ti1 -117.51(13)
C30 C31 C32 C33 -0.39(15)
C36 C31 C32 C33 179.17(12)
Ti1 C31 C32 C33 -65.19(9)
C30 C31 C32 C37 -172.35(12)
C36 C31 C32 C37 7.2(2)
Ti1 C31 C32 C37 122.84(13)
C30 C31 C32 Ti1 64.80(9)
C36 C31 C32 Ti1 -115.64(13)
C30 C29 C33 C32 -3.23(15)
C34 C29 C33 C32 -176.80(13)
Ti1 C29 C33 C32 63.22(9)
C30 C29 C33 C38 164.95(13)
C34 C29 C33 C38 -8.6(2)
Ti1 C29 C33 C38 -128.60(13)
C30 C29 C33 Ti1 -66.45(9)
C34 C29 C33 Ti1 119.99(14)
C31 C32 C33 C29 2.24(15)
C37 C32 C33 C29 173.91(13)
Ti1 C32 C33 C29 -62.10(9)
C31 C32 C33 C38 -165.62(13)
C37 C32 C33 C38 6.0(2)
Ti1 C32 C33 C38 130.03(14)
C31 C32 C33 Ti1 64.35(9)
C37 C32 C33 Ti1 -123.98(14)
C6 C1 O1 Ti1 36.4(2)
C2 C1 O1 Ti1 -144.81(13)
C3 C2 P1 C13 93.06(12)
C1 C2 P1 C13 -88.01(10)
C3 C2 P1 C7 -11.60(12)
C1 C2 P1 C7 167.33(10)
C14 C13 P1 C2 -1.71(13)
C18 C13 P1 C2 174.81(11)
C14 C13 P1 C7 102.94(12)
C18 C13 P1 C7 -80.54(12)
C12 C7 P1 C2 84.60(13)
C8 C7 P1 C2 -96.61(11)
C12 C7 P1 C13 -19.77(14)
C8 C7 P1 C13 159.02(11)
C1 O1 Ti1 C19 84.82(16)
C1 O1 Ti1 C29 -93.93(16)
C1 O1 Ti1 C30 -114.09(16)
C1 O1 Ti1 C31 -148.15(16)
C1 O1 Ti1 C23 58.35(16)
C1 O1 Ti1 C20 71.38(18)
C1 O1 Ti1 C32 -155.72(15)
C1 O1 Ti1 C22 26.99(16)
C1 O1 Ti1 C33 -117.20(16)
C1 O1 Ti1 C21 25.30(18)
C20 C19 Ti1 O1 -163.94(8)
C23 C19 Ti1 O1 -50.35(9)
C24 C19 Ti1 O1 72.03(12)
C20 C19 Ti1 C29 13.77(13)
C23 C19 Ti1 C29 127.36(10)
C24 C19 Ti1 C29 -110.27(13)
C20 C19 Ti1 C30 98.96(16)
C23 C19 Ti1 C30 -147.45(14)
C24 C19 Ti1 C30 -25.1(2)
C20 C19 Ti1 C31 100.57(9)
C23 C19 Ti1 C31 -145.83(8)
C24 C19 Ti1 C31 -23.46(14)
C20 C19 Ti1 C23 -113.59(12)
C24 C19 Ti1 C23 122.37(15)
C23 C19 Ti1 C20 113.59(12)
C24 C19 Ti1 C20 -124.03(15)
C20 C19 Ti1 C32 68.70(8)
C23 C19 Ti1 C32 -177.71(8)
C24 C19 Ti1 C32 -55.34(13)
C20 C19 Ti1 C22 -77.17(8)
C23 C19 Ti1 C22 36.42(8)
C24 C19 Ti1 C22 158.79(14)
C20 C19 Ti1 C33 33.15(9)
C23 C19 Ti1 C33 146.74(8)
C24 C19 Ti1 C33 -90.88(12)
C20 C19 Ti1 C21 -36.50(8)
C23 C19 Ti1 C21 77.09(8)
C24 C19 Ti1 C21 -160.53(14)
C30 C29 Ti1 O1 -36.39(9)
C33 C29 Ti1 O1 -150.76(7)
C34 C29 Ti1 O1 84.95(12)
C30 C29 Ti1 C19 145.94(9)
C33 C29 Ti1 C19 31.56(13)
C34 C29 Ti1 C19 -92.72(14)
C33 C29 Ti1 C30 -114.37(11)
C34 C29 Ti1 C30 121.34(15)
C30 C29 Ti1 C31 36.89(7)
C33 C29 Ti1 C31 -77.48(8)
C34 C29 Ti1 C31 158.23(13)
C30 C29 Ti1 C23 -140.26(10)
C33 C29 Ti1 C23 105.36(11)
C34 C29 Ti1 C23 -18.92(18)
C30 C29 Ti1 C20 154.50(7)
C33 C29 Ti1 C20 40.13(9)
C34 C29 Ti1 C20 -84.16(12)
C30 C29 Ti1 C32 77.84(8)
C33 C29 Ti1 C32 -36.53(7)
C34 C29 Ti1 C32 -160.82(13)
C30 C29 Ti1 C22 -141.66(8)
C33 C29 Ti1 C22 103.97(8)
C34 C29 Ti1 C22 -20.32(13)
C30 C29 Ti1 C33 114.37(11)
C34 C29 Ti1 C33 -124.29(15)
C30 C29 Ti1 C21 -172.86(8)
C33 C29 Ti1 C21 72.77(8)
C34 C29 Ti1 C21 -51.52(12)
C31 C30 Ti1 O1 -99.06(8)
C29 C30 Ti1 O1 144.68(8)
C35 C30 Ti1 O1 23.56(10)
C31 C30 Ti1 C19 2.29(19)
C29 C30 Ti1 C19 -113.98(15)
C35 C30 Ti1 C19 124.91(15)
C31 C30 Ti1 C29 116.27(11)
C35 C30 Ti1 C29 -121.11(14)
C29 C30 Ti1 C31 -116.27(11)
C35 C30 Ti1 C31 122.62(14)
C31 C30 Ti1 C23 -119.99(13)
C29 C30 Ti1 C23 123.74(13)
C35 C30 Ti1 C23 2.6(2)
C31 C30 Ti1 C20 74.66(11)
C29 C30 Ti1 C20 -41.61(12)
C35 C30 Ti1 C20 -162.72(10)
C31 C30 Ti1 C32 37.29(7)
C29 C30 Ti1 C32 -78.98(8)
C35 C30 Ti1 C32 159.91(13)
C31 C30 Ti1 C22 177.09(8)
C29 C30 Ti1 C22 60.82(11)
C35 C30 Ti1 C22 -60.29(14)
C31 C30 Ti1 C33 78.35(8)
C29 C30 Ti1 C33 -37.92(8)
C35 C30 Ti1 C33 -159.03(13)
C31 C30 Ti1 C21 126.16(8)
C29 C30 Ti1 C21 9.89(11)
C35 C30 Ti1 C21 -111.22(11)
C30 C31 Ti1 O1 76.17(8)
C32 C31 Ti1 O1 -168.23(8)
C36 C31 Ti1 O1 -46.44(10)
C30 C31 Ti1 C19 -179.08(7)
C32 C31 Ti1 C19 -63.49(9)
C36 C31 Ti1 C19 58.31(12)
C30 C31 Ti1 C29 -37.22(8)
C32 C31 Ti1 C29 78.38(8)
C36 C31 Ti1 C29 -159.83(12)
C32 C31 Ti1 C30 115.60(11)
C36 C31 Ti1 C30 -122.61(14)
C30 C31 Ti1 C23 140.04(10)
C32 C31 Ti1 C23 -104.36(11)
C36 C31 Ti1 C23 17.43(16)
C30 C31 Ti1 C20 -135.75(8)
C32 C31 Ti1 C20 -20.15(9)
C36 C31 Ti1 C20 101.64(11)
C30 C31 Ti1 C32 -115.60(11)
C36 C31 Ti1 C32 121.79(14)
C30 C31 Ti1 C33 -78.43(8)
C32 C31 Ti1 C33 37.17(7)
C36 C31 Ti1 C33 158.97(12)
C30 C31 Ti1 C21 -95.00(10)
C32 C31 Ti1 C21 20.60(12)
C36 C31 Ti1 C21 142.39(10)
C22 C23 Ti1 O1 -112.40(8)
C19 C23 Ti1 O1 131.02(8)
C28 C23 Ti1 O1 11.73(13)
C22 C23 Ti1 C19 116.58(12)
C28 C23 Ti1 C19 -119.29(16)
C22 C23 Ti1 C29 -2.21(14)
C19 C23 Ti1 C29 -118.79(11)
C28 C23 Ti1 C29 121.92(14)
C22 C23 Ti1 C30 -91.65(15)
C19 C23 Ti1 C30 151.77(12)
C28 C23 Ti1 C30 32.5(2)
C22 C23 Ti1 C31 -177.31(9)
C19 C23 Ti1 C31 66.11(12)
C28 C23 Ti1 C31 -53.18(17)
C22 C23 Ti1 C20 78.09(8)
C19 C23 Ti1 C20 -38.48(8)
C28 C23 Ti1 C20 -157.77(15)
C22 C23 Ti1 C32 120.13(9)
C19 C23 Ti1 C32 3.55(12)
C28 C23 Ti1 C32 -115.74(13)
C19 C23 Ti1 C22 -116.58(12)
C28 C23 Ti1 C22 124.13(16)
C22 C23 Ti1 C33 62.43(11)
C19 C23 Ti1 C33 -54.14(12)
C28 C23 Ti1 C33 -173.43(11)
C22 C23 Ti1 C21 37.15(8)
C19 C23 Ti1 C21 -79.43(9)
C28 C23 Ti1 C21 161.28(15)
C21 C20 Ti1 O1 -93.24(10)
C19 C20 Ti1 O1 23.26(11)
C25 C20 Ti1 O1 142.02(11)
C21 C20 Ti1 C19 -116.50(12)
C25 C20 Ti1 C19 118.76(16)
C21 C20 Ti1 C29 71.34(9)
C19 C20 Ti1 C29 -172.16(8)
C25 C20 Ti1 C29 -53.40(14)
C21 C20 Ti1 C30 95.86(10)
C19 C20 Ti1 C30 -147.64(9)
C25 C20 Ti1 C30 -28.88(17)
C21 C20 Ti1 C31 137.74(8)
C19 C20 Ti1 C31 -105.75(8)
C25 C20 Ti1 C31 13.01(15)
C21 C20 Ti1 C23 -77.85(9)
C19 C20 Ti1 C23 38.66(8)
C25 C20 Ti1 C23 157.42(14)
C21 C20 Ti1 C32 126.52(8)
C19 C20 Ti1 C32 -116.97(8)
C25 C20 Ti1 C32 1.79(13)
C21 C20 Ti1 C22 -36.91(8)
C19 C20 Ti1 C22 79.59(9)
C25 C20 Ti1 C22 -161.64(15)
C21 C20 Ti1 C33 92.76(8)
C19 C20 Ti1 C33 -150.74(8)
C25 C20 Ti1 C33 -31.98(13)
C19 C20 Ti1 C21 116.50(12)
C25 C20 Ti1 C21 -124.73(16)
C31 C32 Ti1 O1 13.48(9)
C33 C32 Ti1 O1 129.23(8)
C37 C32 Ti1 O1 -106.42(12)
C31 C32 Ti1 C19 131.51(8)
C33 C32 Ti1 C19 -112.74(8)
C37 C32 Ti1 C19 11.62(13)
C31 C32 Ti1 C29 -78.96(8)
C33 C32 Ti1 C29 36.79(8)
C37 C32 Ti1 C29 161.14(13)
C31 C32 Ti1 C30 -37.40(7)
C33 C32 Ti1 C30 78.35(8)
C37 C32 Ti1 C30 -157.30(13)
C33 C32 Ti1 C31 115.75(11)
C37 C32 Ti1 C31 -119.90(15)
C31 C32 Ti1 C23 129.39(9)
C33 C32 Ti1 C23 -114.86(9)
C37 C32 Ti1 C23 9.49(16)
C31 C32 Ti1 C20 163.64(8)
C33 C32 Ti1 C20 -80.61(8)
C37 C32 Ti1 C20 43.74(12)
C31 C32 Ti1 C22 -171.32(8)
C33 C32 Ti1 C22 -55.57(12)
C37 C32 Ti1 C22 68.78(15)
C31 C32 Ti1 C33 -115.75(11)
C37 C32 Ti1 C33 124.35(15)
C31 C32 Ti1 C21 -167.37(7)
C33 C32 Ti1 C21 -51.62(9)
C37 C32 Ti1 C21 72.73(12)
C23 C22 Ti1 O1 66.55(8)
C21 C22 Ti1 O1 -177.65(8)
C27 C22 Ti1 O1 -57.09(14)
C23 C22 Ti1 C19 -37.31(8)
C21 C22 Ti1 C19 78.49(9)
C27 C22 Ti1 C19 -160.95(15)
C23 C22 Ti1 C29 178.82(8)
C21 C22 Ti1 C29 -65.38(9)
C27 C22 Ti1 C29 55.18(15)
C23 C22 Ti1 C30 144.66(8)
C21 C22 Ti1 C30 -99.54(10)
C27 C22 Ti1 C30 21.02(17)
C21 C22 Ti1 C23 115.80(12)
C27 C22 Ti1 C23 -123.64(17)
C23 C22 Ti1 C20 -78.92(9)
C21 C22 Ti1 C20 36.88(8)
C27 C22 Ti1 C20 157.44(16)
C23 C22 Ti1 C32 -109.25(10)
C21 C22 Ti1 C32 6.55(13)
C27 C22 Ti1 C32 127.11(13)
C23 C22 Ti1 C33 -141.72(8)
C21 C22 Ti1 C33 -25.93(10)
C27 C22 Ti1 C33 94.64(14)
C23 C22 Ti1 C21 -115.80(12)
C27 C22 Ti1 C21 120.56(17)
C29 C33 Ti1 O1 41.86(10)
C32 C33 Ti1 O1 -74.99(10)
C38 C33 Ti1 O1 161.25(12)
C29 C33 Ti1 C19 -162.16(8)
C32 C33 Ti1 C19 80.99(9)
C38 C33 Ti1 C19 -42.77(14)
C32 C33 Ti1 C29 -116.86(11)
C38 C33 Ti1 C29 119.39(16)
C29 C33 Ti1 C30 38.23(7)
C32 C33 Ti1 C30 -78.63(8)
C38 C33 Ti1 C30 157.62(15)
C29 C33 Ti1 C31 79.56(8)
C32 C33 Ti1 C31 -37.29(7)
C38 C33 Ti1 C31 -161.05(15)
C29 C33 Ti1 C23 -130.83(9)
C32 C33 Ti1 C23 112.31(10)
C38 C33 Ti1 C23 -11.44(17)
C29 C33 Ti1 C20 -143.96(8)
C32 C33 Ti1 C20 99.19(8)
C38 C33 Ti1 C20 -24.57(13)
C29 C33 Ti1 C32 116.86(11)
C38 C33 Ti1 C32 -123.75(17)
C29 C33 Ti1 C22 -95.72(8)
C32 C33 Ti1 C22 147.42(8)
C38 C33 Ti1 C22 23.67(15)
C29 C33 Ti1 C21 -109.91(8)
C32 C33 Ti1 C21 133.23(8)
C38 C33 Ti1 C21 9.48(13)
C20 C21 Ti1 O1 119.28(8)
C22 C21 Ti1 O1 3.01(11)
C26 C21 Ti1 O1 -116.28(12)
C20 C21 Ti1 C19 37.25(8)
C22 C21 Ti1 C19 -79.02(9)
C26 C21 Ti1 C19 161.69(15)
C20 C21 Ti1 C29 -118.66(8)
C22 C21 Ti1 C29 125.08(8)
C26 C21 Ti1 C29 5.79(13)
C20 C21 Ti1 C30 -124.37(9)
C22 C21 Ti1 C30 119.37(9)
C26 C21 Ti1 C30 0.08(16)
C20 C21 Ti1 C31 -72.10(11)
C22 C21 Ti1 C31 171.64(8)
C26 C21 Ti1 C31 52.35(16)
C20 C21 Ti1 C23 79.12(9)
C22 C21 Ti1 C23 -37.15(8)
C26 C21 Ti1 C23 -156.44(15)
C22 C21 Ti1 C20 -116.27(12)
C26 C21 Ti1 C20 124.44(16)
C20 C21 Ti1 C32 -59.76(9)
C22 C21 Ti1 C32 -176.03(8)
C26 C21 Ti1 C32 64.68(13)
C20 C21 Ti1 C22 116.27(12)
C26 C21 Ti1 C22 -119.29(16)
C20 C21 Ti1 C33 -85.94(8)
C22 C21 Ti1 C33 157.80(9)
C26 C21 Ti1 C33 38.51(13)
